data_2224468
loop_
_publ_author_name
'Smith, Graham'
'Wermuth, Urs D.'

_publ_section_title
;
 4-(2-Hydroxyethyl)anilinium 3-carboxy-4-hydroxybenzenesulfonate
 monohydrate
;
_journal_coeditor_code TK2580
_journal_issue 12
_journal_name_full 'Acta Crystallographica Section E'
_journal_page_first o3209
_journal_paper_doi 10.1107/S1600536809049745
_journal_volume 65
_journal_year 2009
_chemical_formula_iupac 'C8 H12 N O +, C7 H5 O6 S -, H2 O'
_chemical_formula_moiety 'C8 H12 N O +, C7 H5 O6 S -, H2 O'
_chemical_formula_sum 'C15 H19 N O8 S'
_chemical_formula_weight 373.37
_chemical_melting_point 498
_chemical_name_systematic
;
4-(2-Hydroxyethyl)anilinium 3-carboxy-4-hydroxybenzenesulfonate monohydrate
;
_space_group_IT_number 2
_symmetry_cell_setting triclinic
_symmetry_space_group_name_Hall '-P 1'
_symmetry_space_group_name_H-M 'P -1'
_atom_sites_solution_hydrogens geom
_atom_sites_solution_primary direct
_atom_sites_solution_secondary difmap
_audit_creation_method SHELXL97
_cell_angle_alpha 102.169(6)
_cell_angle_beta 98.538(6)
_cell_angle_gamma 101.366(6)
_cell_formula_units_Z 2
_cell_length_a 7.7412(6)
_cell_length_b 8.7977(6)
_cell_length_c 12.8330(8)
_cell_measurement_reflns_used 4875
_cell_measurement_temperature 200(2)
_cell_measurement_theta_max 28.8
_cell_measurement_theta_min 3.2
_cell_volume 820.97(11)
_computing_cell_refinement '<i>CrysAlis Pro</i> (Oxford Diffraction (2009)'
_computing_data_collection '<i>CrysAlis Pro</i> (Oxford Diffraction (2009)'
_computing_data_reduction '<i>CrysAlis Pro</i> (Oxford Diffraction (2009)'
_computing_molecular_graphics '<i>PLATON</i> (Spek, 2009)'
_computing_publication_material '<i>PLATON</i> (Spek, 2009)'
_computing_structure_refinement 'SHELXL97 (Sheldrick, 2008) within <i>WinGX</i> (Farrugia, 1999)'
_computing_structure_solution '<i>SIR92</i> (Altomare <i>et al.</i>,  1994)'
_diffrn_ambient_temperature 200(2)
_diffrn_measured_fraction_theta_full 0.998
_diffrn_measured_fraction_theta_max 0.998
_diffrn_measurement_device_type 'Oxford Diffraction Gemini-S CCD-detector'
_diffrn_measurement_method '\w scans'
_diffrn_radiation_monochromator graphite
_diffrn_radiation_source 'Enhance (Mo) X-ray source'
_diffrn_radiation_type MoK\a
_diffrn_radiation_wavelength 0.71073
_diffrn_reflns_av_R_equivalents 0.022
_diffrn_reflns_av_sigmaI/netI 0.024
_diffrn_reflns_limit_h_max 9
_diffrn_reflns_limit_h_min -9
_diffrn_reflns_limit_k_max 10
_diffrn_reflns_limit_k_min -10
_diffrn_reflns_limit_l_max 15
_diffrn_reflns_limit_l_min -15
_diffrn_reflns_number 10214
_diffrn_reflns_theta_full 26.0
_diffrn_reflns_theta_max 26.00
_diffrn_reflns_theta_min 3.21
_diffrn_standards_number 0
_exptl_absorpt_coefficient_mu 0.243
_exptl_absorpt_correction_T_max 0.980
_exptl_absorpt_correction_T_min 0.934
_exptl_absorpt_correction_type multi-scan
_exptl_absorpt_process_details '(<i>SADABS</i>; Sheldrick, 1996)'
_exptl_crystal_colour 'pale brown'
_exptl_crystal_density_diffrn 1.510
_exptl_crystal_density_method 'not measured'
_exptl_crystal_description plate
_exptl_crystal_F_000 392
_exptl_crystal_size_max 0.40
_exptl_crystal_size_mid 0.40
_exptl_crystal_size_min 0.20
_refine_diff_density_max 0.295
_refine_diff_density_min -0.304
_refine_ls_extinction_method none
_refine_ls_goodness_of_fit_ref 0.985
_refine_ls_hydrogen_treatment mixed
_refine_ls_matrix_type full
_refine_ls_number_parameters 258
_refine_ls_number_reflns 3215
_refine_ls_number_restraints 0
_refine_ls_restrained_S_all 0.085
_refine_ls_R_factor_all 0.0401
_refine_ls_R_factor_gt 0.0316
_refine_ls_shift/su_max 0.001
_refine_ls_shift/su_mean 0.000
_refine_ls_structure_factor_coef Fsqd
_refine_ls_weighting_details 'calc w=1/[\s^2^(Fo^2^)+(0.0575P)^2^+0.1198P] where P=(Fo^2^+2Fc^2^)/3'
_refine_ls_weighting_scheme calc
_refine_ls_wR_factor_gt 0.0834
_refine_ls_wR_factor_ref 0.0865
_reflns_number_gt 2756
_reflns_number_total 3215
_reflns_threshold_expression I>2\s(I)
_cod_data_source_file tk2580.cif
_cod_data_source_block I
_cod_database_code 2224468
_cod_database_fobs_code 2224468

loop_
_symmetry_equiv_pos_as_xyz
'x, y, z'
'-x, -y, -z'

loop_
_atom_site_aniso_label
_atom_site_aniso_U_11
_atom_site_aniso_U_22
_atom_site_aniso_U_33
_atom_site_aniso_U_12
_atom_site_aniso_U_13
_atom_site_aniso_U_23
O11A 0.0568(8) 0.0265(6) 0.0266(7) 0.0153(6) 0.0133(6) 0.0147(5)
N4A 0.0250(7) 0.0188(7) 0.0293(8) 0.0067(6) 0.0076(6) 0.0093(6)
C1A 0.0239(8) 0.0180(7) 0.0226(8) 0.0051(6) 0.0050(6) 0.0066(6)
C2A 0.0268(8) 0.0188(7) 0.0228(8) -0.0002(6) 0.0006(6) 0.0028(6)
C3A 0.0250(8) 0.0252(8) 0.0217(8) 0.0058(6) 0.0000(6) 0.0085(6)
C4A 0.0227(8) 0.0164(7) 0.0257(8) 0.0067(6) 0.0079(6) 0.0076(6)
C5A 0.0284(9) 0.0190(8) 0.0356(9) 0.0014(7) -0.0066(7) 0.0054(7)
C6A 0.0290(9) 0.0230(8) 0.0341(9) 0.0041(7) -0.0094(7) 0.0087(7)
C11A 0.0428(10) 0.0227(8) 0.0291(9) 0.0100(7) 0.0133(8) 0.0088(7)
C21A 0.0302(8) 0.0182(7) 0.0250(8) 0.0045(6) 0.0040(7) 0.0062(6)
S5 0.0188(2) 0.0172(2) 0.0251(2) 0.00330(10) 0.0016(2) 0.0087(2)
O2 0.0322(7) 0.0256(6) 0.0333(7) -0.0010(5) -0.0059(5) 0.0035(5)
O11 0.0337(7) 0.0180(6) 0.0393(7) 0.0060(5) -0.0028(5) 0.0102(5)
O12 0.0320(6) 0.0204(6) 0.0399(7) 0.0000(5) 0.0026(5) 0.0062(5)
O51 0.0224(6) 0.0253(6) 0.0276(6) 0.0033(5) -0.0010(5) 0.0114(5)
O52 0.0258(6) 0.0283(6) 0.0352(7) 0.0027(5) 0.0032(5) 0.0191(5)
O53 0.0270(6) 0.0211(5) 0.0377(7) 0.0061(5) 0.0065(5) 0.0032(5)
C1 0.0206(7) 0.0209(7) 0.0212(7) 0.0058(6) 0.0071(6) 0.0049(6)
C2 0.0216(7) 0.0229(8) 0.0211(8) 0.0031(6) 0.0050(6) 0.0023(6)
C3 0.0232(8) 0.0311(8) 0.0225(8) 0.0070(7) 0.0000(6) 0.0085(7)
C4 0.0248(8) 0.0234(8) 0.0236(8) 0.0085(6) 0.0053(6) 0.0106(6)
C5 0.0179(7) 0.0193(7) 0.0211(7) 0.0044(6) 0.0053(6) 0.0055(6)
C6 0.0196(7) 0.0205(7) 0.0211(7) 0.0064(6) 0.0027(6) 0.0066(6)
C11 0.0236(8) 0.0199(8) 0.0271(8) 0.0056(6) 0.0075(7) 0.0054(6)
O1W 0.0372(8) 0.0354(7) 0.0397(7) 0.0111(6) 0.0129(6) 0.0178(6)

loop_
_atom_site_type_symbol
_atom_site_label
_atom_site_fract_x
_atom_site_fract_y
_atom_site_fract_z
_atom_site_U_iso_or_equiv
_atom_site_thermal_displace_type
_atom_site_calc_flag
_atom_site_refinement_flags
_atom_site_occupancy
O O11A 0.80608(18) 0.87360(14) 0.00089(10) 0.0341(4) Uani . . 1.000
N N4A 0.78541(19) 0.07130(16) 0.19112(12) 0.0234(4) Uani . . 1.000
C C1A 0.8163(2) 0.53103(17) 0.13072(12) 0.0212(4) Uani . . 1.000
C C2A 0.9359(2) 0.51052(18) 0.21625(12) 0.0244(4) Uani . . 1.000
C C3A 0.9278(2) 0.35998(18) 0.23691(13) 0.0241(5) Uani . . 1.000
C C4A 0.7995(2) 0.23068(17) 0.17042(12) 0.0206(4) Uani . . 1.000
C C5A 0.6827(2) 0.24656(19) 0.08278(14) 0.0299(5) Uani . . 1.000
C C6A 0.6921(2) 0.39667(19) 0.06356(14) 0.0304(5) Uani . . 1.000
C C11A 0.8410(2) 0.72115(19) 0.00469(14) 0.0302(5) Uani . . 1.000
C C21A 0.8142(2) 0.69635(18) 0.11528(13) 0.0247(4) Uani . . 1.000
S S5 0.31926(5) 0.00829(4) 0.26512(3) 0.02030(10) Uani . . 1.000
O O2 0.83804(16) 0.60833(15) 0.51275(10) 0.0334(4) Uani . . 1.000
O O11 0.43638(16) 0.62380(14) 0.25827(10) 0.0310(4) Uani . . 1.000
O O12 0.67893(15) 0.76007(13) 0.38590(10) 0.0323(4) Uani . . 1.000
O O51 0.17800(14) 0.04515(12) 0.19312(9) 0.0253(3) Uani . . 1.000
O O52 0.25277(15) -0.07135(13) 0.34506(9) 0.0289(4) Uani . . 1.000
O O53 0.43041(14) -0.08330(13) 0.20599(9) 0.0292(3) Uani . . 1.000
C C1 0.5791(2) 0.47935(17) 0.36674(12) 0.0205(4) Uani . . 1.000
C C2 0.7134(2) 0.47689(18) 0.45347(12) 0.0226(4) Uani . . 1.000
C C3 0.7206(2) 0.33328(19) 0.48234(13) 0.0257(5) Uani . . 1.000
C C4 0.5988(2) 0.19310(18) 0.42610(12) 0.0227(5) Uani . . 1.000
C C5 0.46674(19) 0.19342(17) 0.33820(12) 0.0192(4) Uani . . 1.000
C C6 0.45641(19) 0.33538(17) 0.30967(12) 0.0201(4) Uani . . 1.000
C C11 0.5704(2) 0.63262(18) 0.33854(13) 0.0233(5) Uani . . 1.000
O O1W 0.9577(2) 0.04283(16) 0.39011(11) 0.0352(4) Uani . . 1.000
H H2A 1.02240 0.59840 0.26020 0.0290 Uiso calc R 1.000
H H3A 1.00740 0.34710 0.29440 0.0290 Uiso calc R 1.000
H H5A 0.59910 0.15770 0.03750 0.0360 Uiso calc R 1.000
H H6A 0.61400 0.40810 0.00480 0.0370 Uiso calc R 1.000
H H11A 0.824(3) 0.894(3) -0.0554(19) 0.047(6) Uiso . . 1.000
H H12A 0.75870 0.63730 -0.05290 0.0360 Uiso calc R 1.000
H H13A 0.96310 0.71970 -0.00400 0.0360 Uiso calc R 1.000
H H21A 0.90780 0.77360 0.17060 0.0300 Uiso calc R 1.000
H H22A 0.70000 0.71900 0.12720 0.0300 Uiso calc R 1.000
H H41A 0.858(3) 0.075(2) 0.2578(17) 0.040(5) Uiso . . 1.000
H H42A 0.818(3) 0.009(3) 0.1367(19) 0.049(6) Uiso . . 1.000
H H43A 0.668(3) 0.026(2) 0.1963(15) 0.035(5) Uiso . . 1.000
H H2 0.823(3) 0.685(3) 0.491(2) 0.062(8) Uiso . . 1.000
H H3 0.80840 0.33250 0.54000 0.0310 Uiso calc R 1.000
H H4 0.60390 0.09830 0.44620 0.0270 Uiso calc R 1.000
H H6 0.36750 0.33520 0.25230 0.0240 Uiso calc R 1.000
H H11 0.434(3) 0.715(3) 0.2491(17) 0.047(6) Uiso . . 1.000
H H11W 0.883(4) -0.035(3) 0.403(2) 0.069(8) Uiso . . 1.000
H H12W 1.047(3) 0.002(3) 0.3819(17) 0.046(6) Uiso . . 1.000

loop_
_atom_type_symbol
_atom_type_description
_atom_type_scat_dispersion_real
_atom_type_scat_dispersion_imag
_atom_type_scat_source
C C 0.0033 0.0016 'International Tables Vol C Tables 4.2.6.8 and 6.1.1.4'
H H 0.0000 0.0000 'International Tables Vol C Tables 4.2.6.8 and 6.1.1.4'
N N 0.0061 0.0033 'International Tables Vol C Tables 4.2.6.8 and 6.1.1.4'
O O 0.0106 0.0060 'International Tables Vol C Tables 4.2.6.8 and 6.1.1.4'
S S 0.1246 0.1234 'International Tables Vol C Tables 4.2.6.8 and 6.1.1.4'

loop_
_geom_angle_atom_site_label_1
_geom_angle_atom_site_label_2
_geom_angle_atom_site_label_3
_geom_angle_site_symmetry_1
_geom_angle_site_symmetry_2
_geom_angle_site_symmetry_3
_geom_angle
_geom_angle_publ_flag
O51 S5 O53 . . . 113.02(7) no
O51 S5 C5 . . . 106.82(7) no
O52 S5 O53 . . . 110.32(7) no
O52 S5 C5 . . . 107.10(7) no
O53 S5 C5 . . . 105.72(7) no
O51 S5 O52 . . . 113.33(7) no
C11A O11A H11A . . . 109.8(18) no
C2 O2 H2 . . . 109.8(18) no
C11 O11 H11 . . . 110.7(16) no
H11W O1W H12W . . . 102(3) no
H41A N4A H43A . . . 105.5(18) no
H41A N4A H42A . . . 110(2) no
C4A N4A H41A . . . 112.1(11) no
C4A N4A H43A . . . 111.1(12) no
H42A N4A H43A . . . 110(2) no
C4A N4A H42A . . . 108.5(17) no
C2A C1A C6A . . . 118.47(14) no
C2A C1A C21A . . . 120.69(14) no
C6A C1A C21A . . . 120.74(14) no
C1A C2A C3A . . . 120.99(14) no
C2A C3A C4A . . . 118.74(14) no
N4A C4A C5A . . . 118.38(14) no
C3A C4A C5A . . . 121.53(15) no
N4A C4A C3A . . . 120.08(14) no
C4A C5A C6A . . . 119.01(15) no
C1A C6A C5A . . . 121.20(15) no
O11A C11A C21A . . . 106.35(13) no
C1A C21A C11A . . . 115.37(13) no
C1A C2A H2A . . . 120.00 no
C3A C2A H2A . . . 119.00 no
C4A C3A H3A . . . 121.00 no
C2A C3A H3A . . . 121.00 no
C4A C5A H5A . . . 121.00 no
C6A C5A H5A . . . 120.00 no
C5A C6A H6A . . . 119.00 no
C1A C6A H6A . . . 119.00 no
C21A C11A H12A . . . 110.00 no
C21A C11A H13A . . . 110.00 no
H12A C11A H13A . . . 109.00 no
O11A C11A H12A . . . 110.00 no
O11A C11A H13A . . . 110.00 no
C1A C21A H22A . . . 108.00 no
C1A C21A H21A . . . 108.00 no
H21A C21A H22A . . . 107.00 no
C11A C21A H21A . . . 108.00 no
C11A C21A H22A . . . 108.00 no
C2 C1 C11 . . . 119.52(14) no
C6 C1 C11 . . . 121.67(14) no
C2 C1 C6 . . . 118.82(14) no
O2 C2 C3 . . . 116.62(14) no
C1 C2 C3 . . . 120.02(14) no
O2 C2 C1 . . . 123.35(14) no
C2 C3 C4 . . . 120.56(15) no
C3 C4 C5 . . . 119.94(15) no
C4 C5 C6 . . . 120.10(14) no
S5 C5 C4 . . . 118.07(12) no
S5 C5 C6 . . . 121.82(12) no
C1 C6 C5 . . . 120.53(14) no
O11 C11 O12 . . . 121.98(15) no
O11 C11 C1 . . . 115.13(14) no
O12 C11 C1 . . . 122.89(14) no
C4 C3 H3 . . . 120.00 no
C2 C3 H3 . . . 120.00 no
C3 C4 H4 . . . 120.00 no
C5 C4 H4 . . . 120.00 no
C1 C6 H6 . . . 120.00 no
C5 C6 H6 . . . 120.00 no

loop_
_geom_bond_atom_site_label_1
_geom_bond_atom_site_label_2
_geom_bond_site_symmetry_1
_geom_bond_site_symmetry_2
_geom_bond_distance
_geom_bond_publ_flag
S5 O51 . . 1.4563(12) no
S5 O52 . . 1.4581(12) no
S5 O53 . . 1.4747(12) no
S5 C5 . . 1.7723(16) no
O11A C11A . . 1.429(2) no
O11A H11A . . 0.81(2) no
O2 C2 . . 1.348(2) no
O11 C11 . . 1.327(2) no
O12 C11 . . 1.234(2) no
O2 H2 . . 0.80(3) no
O11 H11 . . 0.84(3) no
O1W H11W . . 0.87(3) no
O1W H12W . . 0.85(2) no
N4A C4A . . 1.468(2) no
N4A H41A . . 0.94(2) no
N4A H42A . . 0.89(2) no
N4A H43A . . 0.94(2) no
C1A C6A . . 1.393(2) no
C1A C2A . . 1.394(2) no
C1A C21A . . 1.512(2) no
C2A C3A . . 1.396(2) no
C3A C4A . . 1.379(2) no
C4A C5A . . 1.384(2) no
C5A C6A . . 1.384(2) no
C11A C21A . . 1.518(2) no
C2A H2A . . 0.9300 no
C3A H3A . . 0.9300 no
C5A H5A . . 0.9300 no
C6A H6A . . 0.9300 no
C11A H12A . . 0.9700 no
C11A H13A . . 0.9700 no
C21A H21A . . 0.9700 no
C21A H22A . . 0.9700 no
C1 C2 . . 1.413(2) no
C1 C11 . . 1.479(2) no
C1 C6 . . 1.404(2) no
C2 C3 . . 1.398(2) no
C3 C4 . . 1.377(2) no
C4 C5 . . 1.406(2) no
C5 C6 . . 1.387(2) no
C3 H3 . . 0.9300 no
C4 H4 . . 0.9300 no
C6 H6 . . 0.9300 no

loop_
_geom_hbond_atom_site_label_D
_geom_hbond_atom_site_label_H
_geom_hbond_atom_site_label_A
_geom_hbond_site_symmetry_A
_geom_hbond_distance_DH
_geom_hbond_distance_HA
_geom_hbond_distance_DA
_geom_hbond_angle_DHA
_geom_hbond_publ_flag
O2 H2 O12 . 0.80(3) 1.93(3) 2.6302(18) 145(2) yes
O11 H11 O53 1_565 0.84(3) 1.97(3) 2.8034(17) 172(2) yes
O11A H11A O51 2_665 0.81(2) 1.95(2) 2.7444(17) 169(2) yes
N4A H41A O1W . 0.94(2) 1.86(2) 2.784(2) 166.5(19) yes
N4A H42A O11A 1_545 0.89(2) 1.87(2) 2.7287(19) 161(2) yes
N4A H43A O53 . 0.94(2) 1.94(2) 2.8689(19) 175.6(18) yes
O1W H11W O12 1_545 0.87(3) 2.10(3) 2.9396(19) 164(2) yes
O1W H12W O52 1_655 0.85(2) 1.92(2) 2.759(2) 171(2) yes
C3A H3A O2 2_766 0.93 2.50 3.373(2) 157 no
C6 H6 O51 . 0.93 2.57 2.9437(19) 104 no

loop_
_geom_torsion_atom_site_label_1
_geom_torsion_atom_site_label_2
_geom_torsion_atom_site_label_3
_geom_torsion_atom_site_label_4
_geom_torsion_site_symmetry_1
_geom_torsion_site_symmetry_2
_geom_torsion_site_symmetry_3
_geom_torsion_site_symmetry_4
_geom_torsion
_geom_torsion_publ_flag
O52 S5 C5 C4 . . . . 48.08(14) no
O52 S5 C5 C6 . . . . -133.01(13) no
O53 S5 C5 C4 . . . . -69.56(13) no
O53 S5 C5 C6 . . . . 109.35(13) no
O51 S5 C5 C6 . . . . -11.28(15) no
O51 S5 C5 C4 . . . . 169.81(12) no
C6A C1A C21A C11A . . . . -59.7(2) no
C2A C1A C21A C11A . . . . 123.94(16) no
C6A C1A C2A C3A . . . . -2.3(2) no
C21A C1A C2A C3A . . . . 174.16(15) no
C2A C1A C6A C5A . . . . 2.1(2) no
C21A C1A C6A C5A . . . . -174.34(15) no
C1A C2A C3A C4A . . . . 0.5(2) no
C2A C3A C4A C5A . . . . 1.6(2) no
C2A C3A C4A N4A . . . . -178.94(14) no
N4A C4A C5A C6A . . . . 178.74(15) no
C3A C4A C5A C6A . . . . -1.8(2) no
C4A C5A C6A C1A . . . . -0.1(2) no
O11A C11A C21A C1A . . . . 170.97(13) no
C6 C1 C2 O2 . . . . 179.56(14) no
C6 C1 C2 C3 . . . . -1.1(2) no
C11 C1 C2 O2 . . . . -0.7(2) no
C11 C1 C2 C3 . . . . 178.66(14) no
C2 C1 C6 C5 . . . . 0.2(2) no
C11 C1 C6 C5 . . . . -179.57(14) no
C2 C1 C11 O11 . . . . -177.96(14) no
C2 C1 C11 O12 . . . . 1.9(2) no
C6 C1 C11 O11 . . . . 1.8(2) no
C6 C1 C11 O12 . . . . -178.40(15) no
O2 C2 C3 C4 . . . . -179.87(14) no
C1 C2 C3 C4 . . . . 0.7(2) no
C2 C3 C4 C5 . . . . 0.6(2) no
C3 C4 C5 S5 . . . . 177.44(12) no
C3 C4 C5 C6 . . . . -1.5(2) no
S5 C5 C6 C1 . . . . -177.77(12) no
C4 C5 C6 C1 . . . . 1.1(2) no

loop_
_cod_related_entry_id
_cod_related_entry_database
_cod_related_entry_code
1 ChemSpider 26000971
